data_7133705
loop_
_publ_author_name
'Huang, Wenhao'
'Chen, Zhonghang'
'Cheng, Peng'
'Shi, Wei'

_publ_section_title
;
 Strong size sieving effect in a rigid oxalate-based metal-organic
 framework for selective lithium extraction.
;
_journal_issue 83
_journal_name_full 'Chemical communications (Cambridge, England)'
_journal_page_first 11972
_journal_page_last 11975
_journal_paper_doi 10.1039/d4cc04101a
_journal_volume 60
_journal_year 2024
_chemical_formula_moiety '0.5(C8 Eu4 Li8 O24)'
_chemical_formula_sum 'C4 Eu2 Li4 O12'
_chemical_formula_weight 571.72
_space_group_crystal_system orthorhombic
_space_group_IT_number 65
_space_group_name_Hall '-C 2 2'
_space_group_name_H-M_alt 'C m m m'
_audit_creation_date 2024-08-11
_audit_creation_method
;
Olex2 1.3-ac4
(compiled 2019.04.23 svn.r3594 for Rigaku Oxford Diffraction, GUI svn.r5739)
;
_audit_update_record
;
2024-08-11 deposited with the CCDC.	2024-09-09 downloaded from the CCDC.
;
_cell_angle_alpha 90
_cell_angle_beta 90
_cell_angle_gamma 90
_cell_formula_units_Z 2
_cell_length_a 7.9539(8)
_cell_length_b 15.2398(13)
_cell_length_c 4.8359(4)
_cell_measurement_reflns_used 930
_cell_measurement_temperature 293(2)
_cell_measurement_theta_max 30.3090
_cell_measurement_theta_min 2.6630
_cell_volume 586.19(9)
_computing_cell_refinement 'CrysAlisPro 1.171.39.46 (Rigaku OD, 2018)'
_computing_data_collection 'CrysAlisPro 1.171.39.46 (Rigaku OD, 2018)'
_computing_data_reduction 'CrysAlisPro 1.171.39.46 (Rigaku OD, 2018)'
_computing_molecular_graphics 'Olex2 (Dolomanov et al., 2009)'
_computing_publication_material 'Olex2 (Dolomanov et al., 2009)'
_computing_structure_refinement 'ShelXL (Sheldrick, 2015)'
_diffrn_ambient_temperature 293(2)
_diffrn_detector 'CCD plate'
_diffrn_measured_fraction_theta_full 0.997
_diffrn_measured_fraction_theta_max 0.995
_diffrn_measurement_details
;
List of Runs (angles in degrees, time in seconds):

  # Type    Start    End  Width  t~exp~   \w     \q     \k     \f   Frames
#--------------------------------------------------------------------------
  1  \w    -68.00 -35.00   0.50    2.00    --   20.00  54.00  90.00   66
  2  \w     24.00 107.00   0.50    2.00    --   20.00  54.00  90.00  166
  3  \w    -18.00   7.00   0.50    2.00    --   20.00  54.00 -30.00   50
  4  \w    -44.00 101.00   0.50    2.00    --   20.00  54.00-120.00  290
;
_diffrn_measurement_device 'two-circle diffractometer'
_diffrn_measurement_device_type 'XtaLAB Mini II'
_diffrn_measurement_method '\w scans'
_diffrn_orient_matrix_type 'CrysAlisPro convention (1999,Acta A55,543-557)'
_diffrn_orient_matrix_UB_11 -0.0071021000
_diffrn_orient_matrix_UB_12 -0.0356877000
_diffrn_orient_matrix_UB_13 -0.0934298000
_diffrn_orient_matrix_UB_21 0.0293023000
_diffrn_orient_matrix_UB_22 0.0270932000
_diffrn_orient_matrix_UB_23 -0.1091943000
_diffrn_orient_matrix_UB_31 0.0838918000
_diffrn_orient_matrix_UB_32 -0.0124770000
_diffrn_orient_matrix_UB_33 0.0300432000
_diffrn_radiation_monochromator graphite
_diffrn_radiation_probe x-ray
_diffrn_radiation_type 'Mo K\a'
_diffrn_radiation_wavelength 0.71073
_diffrn_reflns_av_R_equivalents 0.0383
_diffrn_reflns_av_unetI/netI 0.0455
_diffrn_reflns_Laue_measured_fraction_full 0.997
_diffrn_reflns_Laue_measured_fraction_max 0.995
_diffrn_reflns_limit_h_max 9
_diffrn_reflns_limit_h_min -9
_diffrn_reflns_limit_k_max 19
_diffrn_reflns_limit_k_min -18
_diffrn_reflns_limit_l_max 5
_diffrn_reflns_limit_l_min -6
_diffrn_reflns_number 1184
_diffrn_reflns_point_group_measured_fraction_full 0.997
_diffrn_reflns_point_group_measured_fraction_max 0.995
_diffrn_reflns_theta_full 25.242
_diffrn_reflns_theta_max 26.476
_diffrn_reflns_theta_min 2.673
_diffrn_source 'fine-focus sealed X-ray tube'
_diffrn_source_type 'Rigaku (Mo) X-ray Source'
_exptl_absorpt_coefficient_mu 10.660
_exptl_absorpt_correction_T_max 1.00000
_exptl_absorpt_correction_T_min 0.34662
_exptl_absorpt_correction_type multi-scan
_exptl_absorpt_process_details
;
CrysAlisPro 1.171.39.46 (Rigaku Oxford Diffraction, 2018)
Empirical absorption correction using spherical harmonics,
 implemented in SCALE3 ABSPACK scaling algorithm.
;
_exptl_crystal_density_diffrn 3.239
_exptl_crystal_description block
_exptl_crystal_F_000 516
_exptl_crystal_size_max 0.5
_exptl_crystal_size_mid 0.03
_exptl_crystal_size_min 0.01
_refine_diff_density_max 1.653
_refine_diff_density_min -3.076
_refine_diff_density_rms 0.439
_refine_ls_extinction_method none
_refine_ls_goodness_of_fit_ref 1.124
_refine_ls_hydrogen_treatment undef
_refine_ls_matrix_type full
_refine_ls_number_parameters 45
_refine_ls_number_reflns 379
_refine_ls_number_restraints 73
_refine_ls_restrained_S_all 1.131
_refine_ls_R_factor_all 0.0417
_refine_ls_R_factor_gt 0.0356
_refine_ls_shift/su_max 0.001
_refine_ls_shift/su_mean 0.000
_refine_ls_structure_factor_coef Fsqd
_refine_ls_weighting_details 'w=1/[\s^2^(Fo^2^)+(0.0502P)^2^+26.2174P] where P=(Fo^2^+2Fc^2^)/3'
_refine_ls_weighting_scheme calc
_refine_ls_wR_factor_gt 0.0961
_refine_ls_wR_factor_ref 0.1011
_reflns_Friedel_coverage 0.000
_reflns_number_gt 355
_reflns_number_total 379
_reflns_threshold_expression 'I > 2\s(I)'
_cod_data_source_file d4cc04101a2.cif
_cod_data_source_block Li@Eu-C2O4
_cod_depositor_comments 'Adding full bibliography for 7133705--7133706.cif.'
_cod_database_code 7133705
_shelxl_version_number 2014-1
_shelx_space_group_comment
;
The symmetry employed for this shelxl refinement is uniquely defined
by the following loop, which should always be used as a source of
symmetry information in preference to the above space-group names.
They are only intended as comments.
;
_shelx_estimated_absorpt_t_max 0.901
_shelx_estimated_absorpt_t_min 0.076
_reflns_odcompleteness_completeness 99.73
_reflns_odcompleteness_iscentric 1
_reflns_odcompleteness_theta 26.32
_olex2_refinement_description
;
1. Restrained distances
 O0AA-Li3
 1.92 with sigma of 0.02
2. Uiso/Uaniso restraints and constraints
All non-hydrogen atoms have similar U: within -2.5A with sigma of 0.01 and
sigma for terminal atoms of 0.02
Uanis(O002) \\sim Ueq: with sigma of 0.008 and sigma for terminal atoms of 0.016
Uanis(Li3) \\sim Ueq: with sigma of 0.007 and sigma for terminal atoms of 0.014
3. Others
 Fixed Sof: O0AA(0.25) Li3(0.4375) C2(0.25) Li1(0.0625)
4.a Riding coordinates:
 O0AA(Li3)
;
_olex2_submission_special_instructions 'No special instructions were received'
_oxdiff_exptl_absorpt_empirical_details
;
Empirical correction (ABSPACK) includes:
- Absorption correction using spherical harmonics
- Frame scaling
;
_oxdiff_exptl_absorpt_empirical_full_max 2.116
_oxdiff_exptl_absorpt_empirical_full_min 0.727

loop_
_space_group_symop_operation_xyz
'x, y, z'
'-x, -y, z'
'-x, y, -z'
'x, -y, -z'
'x+1/2, y+1/2, z'
'-x+1/2, -y+1/2, z'
'-x+1/2, y+1/2, -z'
'x+1/2, -y+1/2, -z'
'-x, -y, -z'
'x, y, -z'
'x, -y, z'
'-x, y, z'
'-x+1/2, -y+1/2, -z'
'x+1/2, y+1/2, -z'
'x+1/2, -y+1/2, z'
'-x+1/2, y+1/2, z'

loop_
_atom_site_label
_atom_site_type_symbol
_atom_site_fract_x
_atom_site_fract_y
_atom_site_fract_z
_atom_site_U_iso_or_equiv
_atom_site_adp_type
_atom_site_occupancy
_atom_site_site_symmetry_order
_atom_site_calc_flag
_atom_site_refinement_flags_posn
_atom_site_refinement_flags_adp
_atom_site_refinement_flags_occupancy
_atom_site_disorder_assembly
_atom_site_disorder_group
Eu01 Eu 0.5000 0.70722(5) 0.5000 0.0076(3) Uani 1 4 d S TU P . .
O002 O 0.7500 0.7500 0.7652(18) 0.0185(18) Uani 1 2 d S TU P . .
O003 O 0.3328(12) 0.5737(6) 0.5000 0.025(2) Uani 1 2 d S TU P . .
C004 C 0.403(2) 0.5000 0.5000 0.020(3) Uani 1 4 d S TU P . .
O005 O 0.5000 0.8665(10) 0.5000 0.039(3) Uani 1 4 d S TU P . .
O0AA O 0.943(2) 0.8187(11) 1.0000 0.020(3) Uani 0.5 2 d DS TU P . .
Li3 Li 0.817(2) 0.9215(11) 1.0984 0.032(5) Uani 0.4375 1 d DR U . . .
C2 C 0.803(4) 0.7746(18) 1.0000 0.022(3) Uani 0.5 2 d S TU P . .
Li1 Li 0.5000 1.0000 0.5000 0.042(7) Uani 0.5 8 d S TU P . .

loop_
_atom_site_aniso_label
_atom_site_aniso_U_11
_atom_site_aniso_U_22
_atom_site_aniso_U_33
_atom_site_aniso_U_23
_atom_site_aniso_U_13
_atom_site_aniso_U_12
Eu01 0.0075(5) 0.0121(5) 0.0031(5) 0.000 0.000 0.000
O002 0.019(4) 0.031(4) 0.005(3) 0.000 0.000 -0.007(3)
O003 0.015(4) 0.017(4) 0.043(5) 0.000 0.000 0.003(3)
C004 0.012(7) 0.012(6) 0.037(8) 0.000 0.000 0.000
O005 0.029(6) 0.020(6) 0.068(8) 0.000 0.000 0.000
O0AA 0.020(6) 0.027(6) 0.015(6) 0.000 0.000 -0.007(5)
Li3 0.033(7) 0.037(6) 0.027(7) 0.000(5) 0.000(5) -0.002(5)
C2 0.021(6) 0.027(6) 0.016(6) 0.000 0.000 -0.003(6)
Li1 0.032(12) 0.025(12) 0.070(13) 0.000 0.000 0.000

loop_
_atom_type_symbol
_atom_type_description
_atom_type_scat_dispersion_real
_atom_type_scat_dispersion_imag
_atom_type_scat_source
C C 0.0033 0.0016 'International Tables Vol C Tables 4.2.6.8 and 6.1.1.4'
Eu Eu -0.1578 3.6682 'International Tables Vol C Tables 4.2.6.8 and 6.1.1.4'
Li Li -0.0003 0.0001 'International Tables Vol C Tables 4.2.6.8 and 6.1.1.4'
O O 0.0106 0.0060 'International Tables Vol C Tables 4.2.6.8 and 6.1.1.4'

loop_
_geom_angle_atom_site_label_1
_geom_angle_atom_site_label_2
_geom_angle_atom_site_label_3
_geom_angle
_geom_angle_site_symmetry_1
_geom_angle_site_symmetry_3
_geom_angle_publ_flag
O002 Eu01 O002 149.19(7) . 3_656 ?
O002 Eu01 O002 63.0(3) 3_656 15_465 ?
O002 Eu01 O002 108.2(3) . 15_465 ?
O002 Eu01 O002 63.0(3) . 13_666 ?
O002 Eu01 O002 108.2(3) 3_656 13_666 ?
O002 Eu01 O002 149.19(7) 13_666 15_465 ?
O002 Eu01 O0AA 113.7(4) 13_666 13_667 ?
O002 Eu01 O0AA 52.2(4) 15_465 15_465 ?
O002 Eu01 O0AA 113.7(4) 3_656 15_465 ?
O002 Eu01 O0AA 113.7(4) . 13_666 ?
O002 Eu01 O0AA 134.2(4) 3_656 13_667 ?
O002 Eu01 O0AA 52.2(4) 13_666 13_666 ?
O002 Eu01 O0AA 71.5(4) 15_465 13_667 ?
O002 Eu01 O0AA 134.2(4) . 15_464 ?
O002 Eu01 O0AA 71.5(4) 3_656 13_666 ?
O002 Eu01 O0AA 52.2(4) 3_656 15_464 ?
O002 Eu01 O0AA 71.5(4) . 15_465 ?
O002 Eu01 O0AA 71.5(4) 13_666 15_464 ?
O002 Eu01 O0AA 134.2(4) 13_666 15_465 ?
O002 Eu01 O0AA 113.7(4) 15_465 15_464 ?
O002 Eu01 O0AA 52.2(4) . 13_667 ?
O002 Eu01 O0AA 134.2(4) 15_465 13_666 ?
O002 Eu01 Li3 57.6(3) 3_656 15_464 ?
O002 Eu01 Li3 102.7(3) 13_666 15_464 ?
O002 Eu01 Li3 150.5(3) . 15_464 ?
O002 Eu01 Li3 96.5(3) 15_465 15_464 ?
O003 Eu01 O002 131.73(18) 3_656 3_656 ?
O003 Eu01 O002 77.24(19) 3_656 13_666 ?
O003 Eu01 O002 77.24(19) 3_656 . ?
O003 Eu01 O002 77.24(19) . 3_656 ?
O003 Eu01 O002 131.73(18) . . ?
O003 Eu01 O002 131.73(18) . 13_666 ?
O003 Eu01 O002 131.73(18) 3_656 15_465 ?
O003 Eu01 O002 77.24(19) . 15_465 ?
O003 Eu01 O003 66.3(4) . 3_656 ?
O003 Eu01 O0AA 88.1(4) . 13_666 ?
O003 Eu01 O0AA 88.1(4) . 13_667 ?
O003 Eu01 O0AA 76.6(4) . 15_465 ?
O003 Eu01 O0AA 76.6(4) . 15_464 ?
O003 Eu01 O0AA 76.6(4) 3_656 13_666 ?
O003 Eu01 O0AA 76.6(4) 3_656 13_667 ?
O003 Eu01 O0AA 88.1(4) 3_656 15_464 ?
O003 Eu01 O0AA 88.1(4) 3_656 15_465 ?
O003 Eu01 Li3 38.6(2) . 15_464 ?
O003 Eu01 Li3 74.3(3) 3_656 15_464 ?
O005 Eu01 O002 74.60(3) . . ?
O005 Eu01 O002 74.60(3) . 13_666 ?
O005 Eu01 O002 74.60(3) . 15_465 ?
O005 Eu01 O002 74.60(3) . 3_656 ?
O005 Eu01 O003 146.8(2) . 3_656 ?
O005 Eu01 O003 146.8(2) . . ?
O005 Eu01 O0AA 99.1(4) . 15_464 ?
O005 Eu01 O0AA 99.1(4) . 13_667 ?
O005 Eu01 O0AA 99.1(4) . 15_465 ?
O005 Eu01 O0AA 99.1(4) . 13_666 ?
O005 Eu01 Li3 128.9(3) . 15_464 ?
O0AA Eu01 O0AA 152.1(8) 15_464 15_465 ?
O0AA Eu01 O0AA 152.1(8) 13_667 13_666 ?
O0AA Eu01 O0AA 161.8(8) 13_666 15_465 ?
O0AA Eu01 O0AA 161.8(8) 15_464 13_667 ?
O0AA Eu01 O0AA 21.0(8) 15_464 13_666 ?
O0AA Eu01 O0AA 21.0(8) 13_667 15_465 ?
O0AA Eu01 Li3 37.97(19) 15_464 15_464 ?
O0AA Eu01 Li3 51.8(5) 13_666 15_464 ?
O0AA Eu01 Li3 114.8(6) 15_465 15_464 ?
O0AA Eu01 Li3 126.1(6) 13_667 15_464 ?
Eu01 O002 Eu01 117.0(3) 13_666 . ?
C2 O002 Eu01 144.6(13) 13_667 13_666 ?
C2 O002 Eu01 144.6(13) . . ?
C2 O002 Eu01 97.0(12) 6_665 . ?
C2 O002 Eu01 144.6(13) 6_665 13_666 ?
C2 O002 Eu01 97.0(12) . 13_666 ?
C2 O002 Eu01 97.0(12) 13_667 . ?
C2 O002 C2 53(2) . 6_665 ?
C2 O002 C2 53(2) . 13_667 ?
C2 O002 C2 0(3) 13_667 6_665 ?
C004 O003 Eu01 120.4(9) . . ?
C004 O003 Li3 93.6(6) . 8_467 ?
C004 O003 Li3 93.6(6) . 15_464 ?
Li3 O003 Eu01 90.2(6) 15_464 . ?
Li3 O003 Eu01 90.2(6) 8_467 . ?
Li3 O003 Li3 171.3(11) 15_464 8_467 ?
Eu01 C004 Eu01 152.6(6) . 9_666 ?
O003 C004 Eu01 40.2(6) 11_565 9_666 ?
O003 C004 Eu01 167.2(11) 11_565 . ?
O003 C004 Eu01 40.2(6) . . ?
O003 C004 Eu01 167.2(11) . 9_666 ?
O003 C004 O003 127.0(17) 11_565 . ?
O003 C004 C004 116.5(8) 11_565 9_666 ?
O003 C004 C004 116.5(8) . 9_666 ?
C004 C004 Eu01 76.3(3) 9_666 . ?
C004 C004 Eu01 76.3(3) 9_666 9_666 ?
Li1 O005 Eu01 180.0 . . ?
Eu01 O0AA Eu01 152.1(8) 13_666 13_667 ?
Li3 O0AA Eu01 117.7(4) 10_557 13_667 ?
Li3 O0AA Eu01 117.7(4) . 13_666 ?
Li3 O0AA Eu01 89.1(4) . 13_667 ?
Li3 O0AA Eu01 89.1(4) 10_557 13_666 ?
Li3 O0AA Li3 28.7 . 10_557 ?
C2 O0AA Eu01 94.3(5) . 13_667 ?
C2 O0AA Eu01 94.3(5) . 13_666 ?
C2 O0AA Li3 88.5(15) . 10_557 ?
C2 O0AA Li3 88.5(15) . . ?
Eu01 Li3 Eu01 88.3(4) 13_667 13_666 ?
O003 Li3 Eu01 51.2(4) 15_566 13_667 ?
O003 Li3 Eu01 139.1(8) 15_566 13_666 ?
O003 Li3 C004 31.7(3) 15_566 5_556 ?
O003 Li3 O0AA 99.3(7) 15_566 3_757 ?
O003 Li3 O0AA 99.3(7) 15_566 12_755 ?
C004 Li3 Eu01 140.5(7) 5_556 13_666 ?
C004 Li3 Eu01 71.0(3) 5_556 13_667 ?
C004 Li3 O0AA 104.4(9) 5_556 12_755 ?
C004 Li3 O0AA 104.4(9) 5_556 3_757 ?
O0AA Li3 Eu01 52.9(2) . 13_667 ?
O0AA Li3 Eu01 40.62(10) 12_755 13_666 ?
O0AA Li3 Eu01 51.1(2) 3_757 13_667 ?
O0AA Li3 Eu01 35.6(2) . 13_666 ?
O0AA Li3 Eu01 51.1(2) 12_755 13_667 ?
O0AA Li3 Eu01 40.62(10) 3_757 13_666 ?
O0AA Li3 O003 104.1(6) . 15_566 ?
O0AA Li3 C004 117.5(5) . 5_556 ?
O0AA Li3 O0AA 17.9(5) . 12_755 ?
O0AA Li3 O0AA 17.9(5) . 3_757 ?
O0AA Li3 O0AA 0.0(8) 3_757 12_755 ?
Eu01 C2 Eu01 113.3(10) 13_667 13_666 ?
O002 C2 Eu01 163.0(19) 13_667 13_666 ?
O002 C2 Eu01 57.3(8) . 13_666 ?
O002 C2 Eu01 163.0(19) . 13_667 ?
O002 C2 Eu01 57.3(8) 13_667 13_667 ?
O002 C2 O002 127(2) 13_667 . ?
O002 C2 O0AA 115.9(12) 13_667 . ?
O002 C2 O0AA 115.9(12) . . ?
O0AA C2 Eu01 59.1(6) . 13_667 ?
O0AA C2 Eu01 59.1(6) . 13_666 ?
O005 Li1 O005 180.0 9_676 . ?
O005 Li1 Li3 69.4(3) . 3_657 ?
O005 Li1 Li3 69.4(3) 9_676 4_577 ?
O005 Li1 Li3 110.6(3) 9_676 12_654 ?
O005 Li1 Li3 69.4(3) . 1_554 ?
O005 Li1 Li3 69.4(3) . 12_654 ?
O005 Li1 Li3 110.6(3) 9_676 10_557 ?
O005 Li1 Li3 69.4(3) 9_676 2_674 ?
O005 Li1 Li3 110.6(3) 9_676 1_554 ?
O005 Li1 Li3 110.6(3) . 2_674 ?
O005 Li1 Li3 69.4(3) 9_676 9_677 ?
O005 Li1 Li3 69.4(3) 9_676 11_574 ?
O005 Li1 Li3 110.6(3) . 4_577 ?
O005 Li1 Li3 110.6(3) . 11_574 ?
O005 Li1 Li3 69.4(3) . 10_557 ?
O005 Li1 Li3 110.6(3) 9_676 3_657 ?
O005 Li1 Li3 110.6(3) . 9_677 ?
Li3 Li1 Li3 95.7(4) 12_654 1_554 ?
Li3 Li1 Li3 110.3(3) 3_657 4_577 ?
Li3 Li1 Li3 95.7(4) 3_657 10_557 ?
Li3 Li1 Li3 110.3(3) 2_674 1_554 ?
Li3 Li1 Li3 95.7(4) 2_674 11_574 ?
Li3 Li1 Li3 41.2(6) 11_574 1_554 ?
Li3 Li1 Li3 138.8(6) 2_674 4_577 ?
Li3 Li1 Li3 138.8(6) 3_657 1_554 ?
Li3 Li1 Li3 95.7(4) 9_677 4_577 ?
Li3 Li1 Li3 110.3(3) 12_654 11_574 ?
Li3 Li1 Li3 180.0 2_674 10_557 ?
Li3 Li1 Li3 41.2(6) 4_577 10_557 ?
Li3 Li1 Li3 110.3(3) 9_677 10_557 ?
Li3 Li1 Li3 84.3(4) 12_654 9_677 ?
Li3 Li1 Li3 69.7(3) 11_574 4_577 ?
Li3 Li1 Li3 69.7(3) 2_674 9_677 ?
Li3 Li1 Li3 84.3(4) 1_554 4_577 ?
Li3 Li1 Li3 138.8(6) 11_574 9_677 ?
Li3 Li1 Li3 180.0 11_574 3_657 ?
Li3 Li1 Li3 41.2(6) 3_657 9_677 ?
Li3 Li1 Li3 138.8(6) 12_654 10_557 ?
Li3 Li1 Li3 180.0 1_554 9_677 ?
Li3 Li1 Li3 84.3(4) 11_574 10_557 ?
Li3 Li1 Li3 69.7(3) 12_654 3_657 ?
Li3 Li1 Li3 69.7(3) 1_554 10_557 ?
Li3 Li1 Li3 84.3(4) 2_674 3_657 ?
Li3 Li1 Li3 41.2(6) 12_654 2_674 ?
Li3 Li1 Li3 180.0 12_654 4_577 ?

loop_
_geom_bond_atom_site_label_1
_geom_bond_atom_site_label_2
_geom_bond_distance
_geom_bond_site_symmetry_2
_geom_bond_publ_flag
Eu01 O002 2.454(5) . ?
Eu01 O002 2.454(5) 15_465 ?
Eu01 O002 2.454(5) 13_666 ?
Eu01 O002 2.454(5) 3_656 ?
Eu01 O003 2.431(9) . ?
Eu01 O003 2.431(9) 3_656 ?
Eu01 O005 2.427(15) . ?
Eu01 O0AA 2.492(4) 13_667 ?
Eu01 O0AA 2.492(4) 13_666 ?
Eu01 O0AA 2.492(4) 15_464 ?
Eu01 O0AA 2.492(4) 15_465 ?
Eu01 Li3 3.122(14) 15_464 ?
O002 Eu01 2.454(4) 13_666 ?
O002 C2 1.267(15) 6_665 ?
O002 C2 1.267(15) . ?
O002 C2 1.267(15) 13_667 ?
O003 C004 1.254(12) . ?
O003 Li3 1.9479(15) 15_464 ?
O003 Li3 1.9479(15) 8_467 ?
C004 Eu01 3.251(4) 9_666 ?
C004 O003 1.254(12) 11_565 ?
C004 C004 1.54(4) 9_666 ?
O005 Li1 2.034(15) . ?
O0AA Eu01 2.492(4) 13_667 ?
O0AA Eu01 2.492(4) 13_666 ?
O0AA Li3 1.9208 10_557 ?
O0AA Li3 1.9208 . ?
O0AA C2 1.30(3) . ?
Li3 Eu01 3.787(11) 13_666 ?
Li3 Eu01 3.122(14) 13_667 ?
Li3 O003 1.9479(15) 15_566 ?
Li3 C004 2.382(11) 5_556 ?
Li3 O0AA 2.52(3) 12_755 ?
Li3 O0AA 2.52(3) 3_757 ?
C2 Eu01 2.895(16) 13_667 ?
C2 Eu01 2.895(16) 13_666 ?
C2 O002 1.267(15) 13_667 ?
Li1 O005 2.034(15) 9_676 ?
Li1 Li3 3.399(14) 10_557 ?
Li1 Li3 3.399(14) 9_677 ?
Li1 Li3 3.399(14) 12_654 ?
Li1 Li3 3.399(14) 1_554 ?
Li1 Li3 3.399(14) 2_674 ?
Li1 Li3 3.399(14) 4_577 ?
Li1 Li3 3.399(14) 11_574 ?
Li1 Li3 3.399(14) 3_657 ?
